data_7158177
loop_
_publ_author_name
'Abeysekera, Amila M.'
'Averkiev, Boris B.'
'Le Magueres, Pierre'
'Aaker\"oy, Christer B'

_publ_section_title
;
 Intermolecular binding preferences of haloethynyl halogen-bond donors as
 a function of molecular electrostatic potentials in a family of
 <i>N</i>-(pyridin-2-yl)amides.
;
_journal_issue 30
_journal_name_full 'Organic &amp; biomolecular chemistry'
_journal_page_first 6671
_journal_page_last 6681
_journal_paper_doi 10.1039/d1ob01133b
_journal_volume 19
_journal_year 2021
_chemical_formula_moiety 'C13 H8 I N3 O'
_chemical_formula_sum 'C13 H8 I N3 O'
_chemical_formula_weight 349.12
_space_group_crystal_system monoclinic
_space_group_IT_number 14
_space_group_name_Hall '-P 2ybc'
_space_group_name_H-M_alt 'P 1 21/c 1'
_atom_sites_solution_hydrogens geom
_atom_sites_solution_primary dual
_audit_creation_date 2021-04-26
_audit_creation_method
;
Olex2 1.3-ac4
(compiled 2020.11.27 svn.r5f609507 for Rigaku Oxford Diffraction, GUI svn.r6214)
;
_audit_update_record
;
2021-06-10 deposited with the CCDC.	2021-07-12 downloaded from the CCDC.
;
_cell_angle_alpha 90
_cell_angle_beta 104.558(3)
_cell_angle_gamma 90
_cell_formula_units_Z 4
_cell_length_a 12.7284(3)
_cell_length_b 6.7266(2)
_cell_length_c 14.4741(4)
_cell_measurement_reflns_used 5522
_cell_measurement_temperature 293(2)
_cell_measurement_theta_max 70.7750
_cell_measurement_theta_min 3.1550
_cell_volume 1199.47(6)
_computing_cell_refinement 'CrysAlisPro 1.171.41.83a (Rigaku OD, 2020)'
_computing_data_collection 'CrysAlisPro 1.171.41.83a (Rigaku OD, 2020)'
_computing_data_reduction 'CrysAlisPro 1.171.41.83a (Rigaku OD, 2020)'
_computing_molecular_graphics 'Olex2 1.3-ac4 (Dolomanov et al., 2009)'
_computing_publication_material 'Olex2 1.3-ac4 (Dolomanov et al., 2009)'
_computing_structure_refinement 'SHELXL 2018/3 (Sheldrick, 2015)'
_computing_structure_solution 'SHELXT  (Sheldrick, 2015)'
_diffrn_ambient_temperature 293(2)
_diffrn_detector 'Hybrid Pixel Array Detector'
_diffrn_detector_area_resol_mean 10.0000
_diffrn_detector_type 'HyPix-Arc 150'
_diffrn_measured_fraction_theta_full 0.999
_diffrn_measured_fraction_theta_max 0.999
_diffrn_measurement_details
;
List of Runs (angles in degrees, time in seconds):

  # Type    Start    End  Width  t~exp~   \w     \q     \k     \f   Frames
#--------------------------------------------------------------------------
  1  \w     36.00  62.00   0.50    0.50    --   62.80   0.00-150.00   52
  2  \w     47.00  92.00   0.50    0.50    --   62.80  15.00-180.00   90
  3  \w     58.00  93.00   0.50    0.50    --   62.80  15.00 -30.00   70
  4  \w     43.00  85.00   0.50    0.50    --   62.80   0.00 -30.00   84
  5  \w     68.00  97.00   0.50    0.50    --   68.75  20.00  70.06   58
  6  \w     41.00  93.00   0.50    0.50    --   62.80  15.00 120.00  104
  7  \w     43.00  86.00   0.50    0.50    --   62.80   0.00  90.00   86
  8  \w    -71.00 -44.00   0.50    0.50    --  -35.00 -22.00 129.64   54
  9  \w    -60.00 -33.00   0.50    0.50    --  -33.58 -15.00   0.00   54
 10  \w    -65.00 -31.00   0.50    0.50    --  -35.00 -20.00 150.37   68
 11  \w    -72.00 -47.00   0.50    0.50    --  -35.00 -22.00 -67.14   50
 12  \w    -47.00 -22.00   0.50    0.50    --  -35.00 114.00  -7.76   50
 13  \w    -50.00 -25.00   0.50    0.50    --  -35.00 116.00  18.43   50
 14  \w    -52.00 -27.00   0.50    0.50    --  -35.00 121.00-158.39   50
 15  \w    -28.00  -2.00   0.50    0.50    --  -33.58  15.00-150.00   52
 16  \w    -26.00   2.00   0.50    0.50    --  -33.58  15.00-180.00   56
 17  \w    -39.00 -14.00   0.50    0.50    --  -33.58   0.00-180.00   50
 18  \w     32.00  67.00   0.50    0.50    --   62.80-125.00-180.00   70
 19  \w     40.00  66.00   0.50    0.50    --   62.80-125.00-150.00   52
 20  \w     51.00  78.00   0.50    0.50    --   62.80-125.00 -60.00   54
 21  \w     42.00  81.00   0.50    0.50    --   62.80-125.00-120.00   78
 22  \w     32.00  81.00   0.50    0.50    --   62.80-125.00 -90.00   98
 23  \w     32.00  68.00   0.50    0.50    --   62.80-125.00  30.00   72
 24  \w     53.00  89.00   0.50    0.50    --   68.75-126.00  57.99   72
 25  \w     38.00  64.00   0.50    0.50    --   62.80-125.00  90.00   52
 26  \w     35.00  69.00   0.50    0.50    --   68.75-133.00 142.78   68
;
_diffrn_measurement_device 'four-circle diffractometer'
_diffrn_measurement_device_type 'ROD, Synergy Custom system, HyPix-Arc 150'
_diffrn_measurement_method '\w scans'
_diffrn_orient_matrix_type 'CrysAlisPro convention (1999,Acta A55,543-557)'
_diffrn_orient_matrix_UB_11 0.0362131000
_diffrn_orient_matrix_UB_12 -0.1275673000
_diffrn_orient_matrix_UB_13 -0.0749070000
_diffrn_orient_matrix_UB_21 0.1007565000
_diffrn_orient_matrix_UB_22 -0.0679851000
_diffrn_orient_matrix_UB_23 0.0768823000
_diffrn_orient_matrix_UB_31 -0.0645498000
_diffrn_orient_matrix_UB_32 -0.1776215000
_diffrn_orient_matrix_UB_33 0.0241877000
_diffrn_radiation_monochromator mirror
_diffrn_radiation_probe x-ray
_diffrn_radiation_type CuK\a
_diffrn_radiation_wavelength 1.54184
_diffrn_reflns_av_R_equivalents 0.0370
_diffrn_reflns_av_unetI/netI 0.0312
_diffrn_reflns_Laue_measured_fraction_full 0.999
_diffrn_reflns_Laue_measured_fraction_max 0.999
_diffrn_reflns_limit_h_max 14
_diffrn_reflns_limit_h_min -15
_diffrn_reflns_limit_k_max 7
_diffrn_reflns_limit_k_min -8
_diffrn_reflns_limit_l_max 17
_diffrn_reflns_limit_l_min -16
_diffrn_reflns_number 8148
_diffrn_reflns_point_group_measured_fraction_full 0.999
_diffrn_reflns_point_group_measured_fraction_max 0.999
_diffrn_reflns_theta_full 67.057
_diffrn_reflns_theta_max 67.057
_diffrn_reflns_theta_min 3.588
_diffrn_source 'Rotating-anode X-ray tube'
_diffrn_source_type 'Rigaku (Cu) X-ray Source'
_exptl_absorpt_coefficient_mu 20.908
_exptl_absorpt_correction_T_max 0.46137
_exptl_absorpt_correction_T_min 0.41004
_exptl_absorpt_correction_type sphere
_exptl_absorpt_process_details
;
CrysAlisPro 1.171.41.83a (Rigaku Oxford Diffraction, 2020)
Spherical absorption correction
using equivalent radius and absorption coefficient.
Empirical absorption correction using spherical harmonics,
implemented in SCALE3 ABSPACK scaling algorithm.
;
_exptl_crystal_colour yellow
_exptl_crystal_colour_primary yellow
_exptl_crystal_density_diffrn 1.933
_exptl_crystal_description block
_exptl_crystal_F_000 672
_exptl_crystal_size_max 0.095
_exptl_crystal_size_mid 0.065
_exptl_crystal_size_min 0.041
_exptl_crystal_size_rad 0.030
_refine_diff_density_max 1.181
_refine_diff_density_min -1.580
_refine_diff_density_rms 0.131
_refine_ls_extinction_method none
_refine_ls_goodness_of_fit_ref 1.091
_refine_ls_hydrogen_treatment constr
_refine_ls_matrix_type full
_refine_ls_number_parameters 163
_refine_ls_number_reflns 2136
_refine_ls_number_restraints 0
_refine_ls_restrained_S_all 1.091
_refine_ls_R_factor_all 0.0385
_refine_ls_R_factor_gt 0.0359
_refine_ls_shift/su_max 0.001
_refine_ls_shift/su_mean 0.000
_refine_ls_structure_factor_coef Fsqd
_refine_ls_weighting_details 'w=1/[\s^2^(Fo^2^)+(0.0683P)^2^+0.7768P] where P=(Fo^2^+2Fc^2^)/3'
_refine_ls_weighting_scheme calc
_refine_ls_wR_factor_gt 0.0994
_refine_ls_wR_factor_ref 0.1013
_reflns_Friedel_coverage 0.000
_reflns_number_gt 1957
_reflns_number_total 2136
_reflns_threshold_expression 'I > 2\s(I)'
_cod_data_source_file d1ob01133b2.cif
_cod_data_source_block 3act-I
_cod_depositor_comments 'Adding full bibliography for 7158173--7158183.cif.'
_cod_database_code 7158177
_shelx_shelxl_version_number 2018/3
_chemical_oxdiff_formula 'C13 H8 I N3 O'
_shelx_space_group_comment
;
The symmetry employed for this shelxl refinement is uniquely defined
by the following loop, which should always be used as a source of
symmetry information in preference to the above space-group names.
They are only intended as comments.
;
_reflns_odcompleteness_completeness 99.91
_reflns_odcompleteness_iscentric 1
_reflns_odcompleteness_theta 66.97
_olex2_refinement_description
;
1. Fixed Uiso
 At 1.2 times of:
  All C(H) groups, All N(H) groups
2.a Aromatic/amide H refined with riding coordinates:
 N10(H10), C14(H14), C6(H6), C16(H16), C3(H3), C18(H18), C5(H5), C17(H17)
;
_olex2_submission_special_instructions 'No special instructions were received'
_oxdiff_exptl_absorpt_empirical_details
;
Empirical correction (ABSPACK) includes:
- Absorption correction using spherical harmonics
- Frame scaling
- Detector area scaling
;
_oxdiff_exptl_absorpt_empirical_full_max 1.777
_oxdiff_exptl_absorpt_empirical_full_min 0.678

loop_
_space_group_symop_operation_xyz
'x, y, z'
'-x, y+1/2, -z+1/2'
'-x, -y, -z'
'x, -y-1/2, z-1/2'

loop_
_atom_site_label
_atom_site_type_symbol
_atom_site_fract_x
_atom_site_fract_y
_atom_site_fract_z
_atom_site_U_iso_or_equiv
_atom_site_adp_type
_atom_site_occupancy
_atom_site_site_symmetry_order
_atom_site_calc_flag
_atom_site_refinement_flags_posn
_atom_site_refinement_flags_adp
_atom_site_refinement_flags_occupancy
_atom_site_disorder_assembly
_atom_site_disorder_group
I9 I -0.08866(2) -0.10567(4) 0.32887(2) 0.02876(16) Uani 1 1 d . . . . .
O12 O 0.3771(2) 0.9864(5) 0.6393(2) 0.0361(8) Uani 1 1 d . . . . .
N15 N 0.7531(3) 0.8869(5) 0.7491(3) 0.0303(9) Uani 1 1 d . . . . .
N10 N 0.4431(3) 0.7099(5) 0.5809(2) 0.0275(8) Uani 1 1 d . . . . .
H10 H 0.502288 0.657810 0.573770 0.033 Uiso 1 1 calc R U . . .
N2 N 0.3673(3) 0.4233(5) 0.5101(3) 0.0291(8) Uani 1 1 d . . . . .
C13 C 0.5683(4) 0.9569(8) 0.6675(3) 0.0257(9) Uani 1 1 d . . . . .
C8 C 0.0229(4) 0.1019(6) 0.3888(4) 0.0303(11) Uani 1 1 d . . . . .
C14 C 0.6504(4) 0.8288(7) 0.7157(3) 0.0284(9) Uani 1 1 d . . . . .
H14 H 0.632613 0.697459 0.724841 0.034 Uiso 1 1 calc R U . . .
C6 C 0.2444(4) 0.6748(8) 0.5356(3) 0.0324(10) Uani 1 1 d . . . . .
H6 H 0.234162 0.801840 0.557123 0.039 Uiso 1 1 calc R U . . .
C16 C 0.7770(4) 1.0776(7) 0.7352(3) 0.0324(11) Uani 1 1 d . . . . .
H16 H 0.848589 1.119546 0.756932 0.039 Uiso 1 1 calc R U . . .
C4 C 0.1749(4) 0.3618(7) 0.4655(4) 0.0299(11) Uani 1 1 d . . . . .
C3 C 0.2815(3) 0.3067(7) 0.4755(3) 0.0301(10) Uani 1 1 d . . . . .
H3 H 0.294677 0.178772 0.456790 0.036 Uiso 1 1 calc R U . . .
C18 C 0.5938(4) 1.1552(8) 0.6566(3) 0.0311(10) Uani 1 1 d . . . . .
H18 H 0.540601 1.245720 0.627366 0.037 Uiso 1 1 calc R U . . .
C11 C 0.4530(4) 0.8882(6) 0.6290(4) 0.0285(11) Uani 1 1 d . . . . .
C7 C 0.0888(3) 0.2246(7) 0.4239(3) 0.0304(10) Uani 1 1 d . . . . .
C1 C 0.3471(4) 0.6031(6) 0.5421(3) 0.0274(11) Uani 1 1 d . . . . .
C5 C 0.1570(4) 0.5544(7) 0.4963(3) 0.0315(10) Uani 1 1 d . . . . .
H5 H 0.086660 0.600127 0.490147 0.038 Uiso 1 1 calc R U . . .
C17 C 0.7003(4) 1.2132(7) 0.6904(3) 0.0318(10) Uani 1 1 d . . . . .
H17 H 0.720265 1.344053 0.682944 0.038 Uiso 1 1 calc R U . . .

loop_
_atom_site_aniso_label
_atom_site_aniso_U_11
_atom_site_aniso_U_22
_atom_site_aniso_U_33
_atom_site_aniso_U_23
_atom_site_aniso_U_13
_atom_site_aniso_U_12
I9 0.0248(2) 0.0265(2) 0.0317(2) -0.00063(10) 0.00100(14) -0.00164(10)
O12 0.0274(16) 0.0278(17) 0.055(2) -0.0087(16) 0.0131(14) -0.0011(14)
N15 0.030(2) 0.026(2) 0.031(2) -0.0004(15) 0.0004(17) 0.0019(15)
N10 0.0210(16) 0.0247(19) 0.0360(19) -0.0025(16) 0.0056(14) 0.0027(15)
N2 0.0235(19) 0.0265(19) 0.036(2) -0.0024(16) 0.0054(16) -0.0011(15)
C13 0.026(2) 0.022(2) 0.027(2) -0.0079(17) 0.0032(17) -0.0029(19)
C8 0.026(2) 0.029(3) 0.035(3) 0.0019(18) 0.004(2) -0.0013(18)
C14 0.033(2) 0.023(2) 0.028(2) 0.0023(19) 0.0054(18) 0.0004(19)
C6 0.031(2) 0.030(2) 0.035(2) -0.001(2) 0.0065(19) 0.004(2)
C16 0.033(3) 0.029(2) 0.034(2) -0.0057(19) 0.004(2) -0.0065(19)
C4 0.029(3) 0.033(3) 0.029(2) 0.0014(19) 0.008(2) -0.005(2)
C3 0.030(2) 0.024(2) 0.036(2) -0.003(2) 0.0063(18) -0.0041(19)
C18 0.035(3) 0.025(2) 0.033(2) 0.002(2) 0.008(2) 0.0025(19)
C11 0.031(3) 0.021(2) 0.033(3) 0.0032(17) 0.008(2) -0.0008(18)
C7 0.028(2) 0.031(3) 0.034(2) -0.001(2) 0.009(2) -0.003(2)
C1 0.026(2) 0.025(3) 0.027(2) 0.0012(17) -0.0001(19) 0.0009(17)
C5 0.026(2) 0.031(2) 0.036(2) 0.000(2) 0.0056(19) 0.001(2)
C17 0.034(2) 0.024(2) 0.035(2) -0.0024(19) 0.0020(19) -0.0050(19)

loop_
_atom_type_symbol
_atom_type_description
_atom_type_scat_dispersion_real
_atom_type_scat_dispersion_imag
_atom_type_scat_source
C C 0.0181 0.0091 'International Tables Vol C Tables 4.2.6.8 and 6.1.1.4'
H H 0.0000 0.0000 'International Tables Vol C Tables 4.2.6.8 and 6.1.1.4'
I I -0.3257 6.8362 'International Tables Vol C Tables 4.2.6.8 and 6.1.1.4'
N N 0.0311 0.0180 'International Tables Vol C Tables 4.2.6.8 and 6.1.1.4'
O O 0.0492 0.0322 'International Tables Vol C Tables 4.2.6.8 and 6.1.1.4'

loop_
_exptl_crystal_face_index_h
_exptl_crystal_face_index_k
_exptl_crystal_face_index_l
_exptl_crystal_face_perp_dist
0 1 -2 0.0192
1 0 1 0.0309
-1 0 -1 0.0309
-2 -1 2 0.0148
-1 -2 -1 0.0190
-2 -2 1 0.0175
1 2 -2 0.0177
3 0 1 0.0399
-1 1 3 0.0369
2 0 -3 0.0453
-3 2 2 0.0309
3 -1 3 0.0344
-5 1 0 0.0215
-1 -1 2 0.0145

loop_
_geom_angle_atom_site_label_1
_geom_angle_atom_site_label_2
_geom_angle_atom_site_label_3
_geom_angle
_geom_angle_site_symmetry_1
_geom_angle_site_symmetry_3
_geom_angle_publ_flag
C14 N15 C16 117.6(4) . . ?
C11 N10 H10 116.3 . . ?
C11 N10 C1 127.3(4) . . ?
C1 N10 H10 116.3 . . ?
C3 N2 C1 116.7(4) . . ?
C14 C13 C11 122.2(4) . . ?
C18 C13 C14 118.7(4) . . ?
C18 C13 C11 119.1(4) . . ?
C7 C8 I9 179.8(5) . . ?
N15 C14 C13 122.8(4) . . ?
N15 C14 H14 118.6 . . ?
C13 C14 H14 118.6 . . ?
C1 C6 H6 120.8 . . ?
C1 C6 C5 118.5(5) . . ?
C5 C6 H6 120.8 . . ?
N15 C16 H16 118.5 . . ?
N15 C16 C17 122.9(5) . . ?
C17 C16 H16 118.5 . . ?
C3 C4 C7 119.7(4) . . ?
C3 C4 C5 116.6(4) . . ?
C5 C4 C7 123.7(4) . . ?
N2 C3 C4 124.9(4) . . ?
N2 C3 H3 117.6 . . ?
C4 C3 H3 117.6 . . ?
C13 C18 H18 121.0 . . ?
C17 C18 C13 117.9(5) . . ?
C17 C18 H18 121.0 . . ?
O12 C11 N10 124.3(5) . . ?
O12 C11 C13 121.4(4) . . ?
N10 C11 C13 114.3(4) . . ?
C8 C7 C4 175.5(5) . . ?
N2 C1 N10 112.0(4) . . ?
N2 C1 C6 123.6(4) . . ?
C6 C1 N10 124.3(4) . . ?
C6 C5 C4 119.6(4) . . ?
C6 C5 H5 120.2 . . ?
C4 C5 H5 120.2 . . ?
C16 C17 C18 119.9(5) . . ?
C16 C17 H17 120.0 . . ?
C18 C17 H17 120.0 . . ?

loop_
_geom_bond_atom_site_label_1
_geom_bond_atom_site_label_2
_geom_bond_distance
_geom_bond_site_symmetry_2
_geom_bond_publ_flag
I9 C8 2.024(5) . ?
O12 C11 1.210(6) . ?
N15 C14 1.334(6) . ?
N15 C16 1.345(6) . ?
N10 H10 0.8600 . ?
N10 C11 1.377(6) . ?
N10 C1 1.407(6) . ?
N2 C3 1.335(6) . ?
N2 C1 1.343(6) . ?
C13 C14 1.397(7) . ?
C13 C18 1.391(7) . ?
C13 C11 1.505(7) . ?
C8 C7 1.195(6) . ?
C14 H14 0.9300 . ?
C6 H6 0.9300 . ?
C6 C1 1.373(7) . ?
C6 C5 1.379(7) . ?
C16 H16 0.9300 . ?
C16 C17 1.374(7) . ?
C4 C3 1.379(7) . ?
C4 C7 1.443(6) . ?
C4 C5 1.406(7) . ?
C3 H3 0.9300 . ?
C18 H18 0.9300 . ?
C18 C17 1.377(6) . ?
C5 H5 0.9300 . ?
C17 H17 0.9300 . ?

loop_
_geom_torsion_atom_site_label_1
_geom_torsion_atom_site_label_2
_geom_torsion_atom_site_label_3
_geom_torsion_atom_site_label_4
_geom_torsion
_geom_torsion_site_symmetry_1
_geom_torsion_site_symmetry_2
_geom_torsion_site_symmetry_3
_geom_torsion_site_symmetry_4
_geom_torsion_publ_flag
N15 C16 C17 C18 -0.7(7) . . . . ?
C13 C18 C17 C16 -1.4(7) . . . . ?
C14 N15 C16 C17 1.3(7) . . . . ?
C14 C13 C18 C17 2.8(6) . . . . ?
C14 C13 C11 O12 135.8(5) . . . . ?
C14 C13 C11 N10 -45.3(6) . . . . ?
C16 N15 C14 C13 0.1(7) . . . . ?
C3 N2 C1 N10 177.3(4) . . . . ?
C3 N2 C1 C6 -4.1(7) . . . . ?
C3 C4 C5 C6 -1.1(7) . . . . ?
C18 C13 C14 N15 -2.2(7) . . . . ?
C18 C13 C11 O12 -43.0(7) . . . . ?
C18 C13 C11 N10 135.9(4) . . . . ?
C11 N10 C1 N2 -172.4(4) . . . . ?
C11 N10 C1 C6 8.9(7) . . . . ?
C11 C13 C14 N15 179.0(4) . . . . ?
C11 C13 C18 C17 -178.4(4) . . . . ?
C7 C4 C3 N2 177.8(4) . . . . ?
C7 C4 C5 C6 179.7(4) . . . . ?
C1 N10 C11 O12 -5.1(7) . . . . ?
C1 N10 C11 C13 176.0(4) . . . . ?
C1 N2 C3 C4 3.9(7) . . . . ?
C1 C6 C5 C4 0.9(7) . . . . ?
C5 C6 C1 N10 -179.8(4) . . . . ?
C5 C6 C1 N2 1.8(7) . . . . ?
C5 C4 C3 N2 -1.4(7) . . . . ?

loop_
_exptl_oxdiff_crystal_face_indexfrac_h
_exptl_oxdiff_crystal_face_indexfrac_k
_exptl_oxdiff_crystal_face_indexfrac_l
_exptl_oxdiff_crystal_face_x
_exptl_oxdiff_crystal_face_y
_exptl_oxdiff_crystal_face_z
0.0081 0.9979 -2.0093 0.0235 -0.2215 -0.2264
0.9969 0.0011 1.0042 -0.0393 0.1776 -0.0403
-0.9969 -0.0011 -1.0042 0.0393 -0.1776 0.0403
-2.0073 -0.9989 2.0034 -0.0953 0.0197 0.3555
-1.0020 -1.9995 -0.9907 0.2930 -0.0412 0.3959
-2.0071 -1.9987 1.0089 0.1067 0.0112 0.5090
1.0102 1.9976 -2.0132 -0.0674 -0.1888 -0.4687
2.9961 0.0021 1.0102 0.0326 0.3794 -0.1693
-1.0052 1.0006 2.9941 -0.3883 0.0609 -0.0404
2.0074 -0.0010 -2.9979 0.2974 -0.0282 -0.2019
-2.9991 1.9983 1.9801 -0.5118 -0.2858 -0.1134
2.9880 -0.9959 3.0195 0.0091 0.6009 0.0571
-4.9954 0.9968 -0.0216 -0.3064 -0.5728 0.1449
-1.0077 -0.9984 2.0064 -0.0594 0.1206 0.2909
